data_1530501
loop_
_publ_author_name
'Nozik, Yu.Z.'
'Maksimov, B.A.'
'Gabrielyan, V.T.'
'Fykin, L.E.'
'Dudarev, V.Ya.'
'Garashina, L.S.'

_publ_section_title
;
 Neutron diffraction study of lead germanate Pb Ge O3
;
_journal_name_full 'Zhurnal Strukturnoi Khimii (Issue-No. from 1981)'
_journal_page_first 731
_journal_page_last 733
_journal_volume 19
_journal_year 1978
_chemical_formula_sum 'Ge O3 Pb'
_chemical_name_systematic 'Pb Ge O3'
_space_group_IT_number 13
_symmetry_space_group_name_Hall '-P 2b'
_symmetry_space_group_name_H-M 'P 1 1 2/b'
_cell_angle_alpha 90
_cell_angle_beta 90
_cell_angle_gamma 113.3
_cell_formula_units_Z 12
_cell_length_a 11.469
_cell_length_b 12.555
_cell_length_c 7.236
_cell_volume 956.962
_citation_journal_id_ASTM ZSTKAI
_cod_data_source_file Nozik_ZSTKAI_1978_458.cif
_cod_data_source_block Ge1O3Pb1
_cod_original_cell_volume 956.9619
_cod_original_sg_symbol_Hall '-P 2yc (-x,z,y)'
_cod_original_formula_sum 'Ge1 O3 Pb1'
_cod_database_code 1530501

loop_
_symmetry_equiv_pos_as_xyz
x,y,z
-x,-y+1/2,z
-x,-y,-z
x,y-1/2,-z

loop_
_atom_site_label
_atom_site_type_symbol
_atom_site_fract_x
_atom_site_fract_y
_atom_site_fract_z
_atom_site_occupancy
_atom_site_U_iso_or_equiv
O2 O-2 0.5 0.25 0.2334 1 0.0
O5 O-2 0.392 0.3915 0.2993 1 0.0
O6 O-2 0.3535 0.7871 0.0676 1 0.0
Ge1 Ge+4 0.5429 0.1533 0.1212 1 0.0
O7 O-2 0.1005 0.2026 0.2801 1 0.0
Pb2 Pb+2 0.4318 0.8453 0.3873 1 0.0
O10 O-2 0.133 0.8496 0.038 1 0.0
O4 O-2 0.3891 0.0394 0.0381 1 0.0
O3 O-2 0.1853 0.0554 0.2176 1 0.0
O8 O-2 0.2507 0.6668 0.4155 1 0.0
Ge3 Ge+4 0.2481 0.9602 0.1779 1 0.0
Pb3 Pb+2 0.8014 0.0977 0.3042 1 0.0
O9 O-2 0.2829 0.9109 0.3813 1 0.0
Pb1 Pb+2 0.1229 0.6724 0.0585 1 0.0
O1 O-2 0 0.5 0.5 1 0.0
Ge2 Ge+4 0.8613 0.3892 0.4082 1 0.0
